data_7124829
loop_
_publ_author_name
'Rajeshkumar, Venkatachalam'
'Stuparu, Mihaiela C.'

_publ_section_title
;
 A photochemical approach to aromatic extension of the corannulene
 nucleus.
;
_journal_issue 64
_journal_name_full 'Chemical communications (Cambridge, England)'
_journal_page_first 9957
_journal_page_last 9960
_journal_paper_doi 10.1039/c6cc04910a
_journal_volume 52
_journal_year 2016
_chemical_formula_sum 'C29 H16 S'
_chemical_formula_weight 396.48
_chemical_name_systematic acenaphtho[3,2,1,8-stuva]picen-8-yl(methyl)sulfane
_space_group_crystal_system monoclinic
_space_group_IT_number 14
_space_group_name_Hall '-P 2yn'
_space_group_name_H-M_alt 'P 1 21/n 1'
_atom_sites_solution_hydrogens geom
_audit_update_record
;
2016-04-27 deposited with the CCDC.
2016-07-14 downloaded from the CCDC.
;
_cell_angle_alpha 90
_cell_angle_beta 100.411(10)
_cell_angle_gamma 90
_cell_formula_units_Z 4
_cell_length_a 14.111(5)
_cell_length_b 7.318(3)
_cell_length_c 18.169(7)
_cell_measurement_reflns_used 1854
_cell_measurement_temperature 103.(2)
_cell_measurement_theta_max 22.3496
_cell_measurement_theta_min 2.2794
_cell_volume 1845.3(12)
_computing_cell_refinement 'SAINT V8.34A (Bruker AXS Inc., 2013)'
_computing_data_collection 'APEX3 (Bruker AXS Inc., 2015)'
_computing_data_reduction 'SAINT V8.34A (Bruker AXS Inc., 2013)'
_computing_molecular_graphics 'XP (Bruker AXS Inc., 2015)'
_computing_publication_material 'APEX3 (Bruker AXS Inc., 2015)'
_computing_structure_refinement 'SHELXL-2014/7 (Sheldrick, 2014)'
_computing_structure_solution 'XT, VERSION 2014/4'
_diffrn_ambient_temperature 103.(2)
_diffrn_detector_area_resol_mean 8.3333
_diffrn_measured_fraction_theta_full 0.994
_diffrn_measured_fraction_theta_max 0.994
_diffrn_measurement_device_type 'CCD area detector'
_diffrn_measurement_method 'phi and omega scans'
_diffrn_radiation_monochromator graphite
_diffrn_radiation_type MoK\a
_diffrn_radiation_wavelength 0.71073
_diffrn_reflns_av_R_equivalents 0.3024
_diffrn_reflns_av_unetI/netI 0.1909
_diffrn_reflns_limit_h_max 16
_diffrn_reflns_limit_h_min -16
_diffrn_reflns_limit_k_max 8
_diffrn_reflns_limit_k_min -8
_diffrn_reflns_limit_l_max 21
_diffrn_reflns_limit_l_min -21
_diffrn_reflns_number 30616
_diffrn_reflns_theta_full 25.24
_diffrn_reflns_theta_max 25.24
_diffrn_reflns_theta_min 1.69
_diffrn_source 'fine-focus sealed tube'
_diffrn_source_type 'Bruker KappaCCD'
_exptl_absorpt_coefficient_mu 0.190
_exptl_absorpt_correction_T_max 1.00
_exptl_absorpt_correction_T_min 0.66
_exptl_absorpt_correction_type multi-scan
_exptl_absorpt_process_details
;
SADABS-2014/5 - Bruker AXS area detector scaling and absorption correction
;
_exptl_crystal_colour yellow
_exptl_crystal_density_diffrn 1.427
_exptl_crystal_density_method 'not measured'
_exptl_crystal_description plate
_exptl_crystal_F_000 824
_exptl_crystal_size_max 0.420
_exptl_crystal_size_mid 0.180
_exptl_crystal_size_min 0.010
_refine_diff_density_max 0.455
_refine_diff_density_min -0.337
_refine_ls_extinction_method none
_refine_ls_goodness_of_fit_ref 0.984
_refine_ls_hydrogen_treatment constr
_refine_ls_matrix_type full
_refine_ls_number_parameters 272
_refine_ls_number_reflns 3311
_refine_ls_number_restraints 0
_refine_ls_restrained_S_all 0.984
_refine_ls_R_factor_all 0.2103
_refine_ls_R_factor_gt 0.0748
_refine_ls_shift/su_max 0.000
_refine_ls_shift/su_mean 0.000
_refine_ls_structure_factor_coef Fsqd
_refine_ls_weighting_details 'w=1/[\s^2^(Fo^2^)+(0.0734P)^2^] where P=(Fo^2^+2Fc^2^)/3'
_refine_ls_weighting_scheme calc
_refine_ls_wR_factor_gt 0.1359
_refine_ls_wR_factor_ref 0.1865
_reflns_number_gt 1442
_reflns_number_total 3311
_reflns_threshold_expression 'I > 2\s(I)'
_cod_data_source_file c6cc04910a2.cif
_cod_data_source_block I
_cod_depositor_comments
;
The following automatic conversions were performed:

data item '_exptl_absorpt_correction_type' value 'Multi-Scan' was
changed to 'multi-scan' in accordance with the
/home/saulius/struct/COD-crude-data/automatic-downloads/DataCite-retrospective/RSC/depositions/lib/dictionaries/cif_core.dic
dictionary named 'cif_core.dic' version 2.4.2 last updated on
2011-04-26.

Automatic conversion script
Id: cif_fix_values 6909 2019-04-08 15:41:33Z antanas 
;
_cod_original_cell_volume 1845.3(11)
_cod_database_code 7124829

loop_
_space_group_symop_operation_xyz
'x, y, z'
'-x+1/2, y+1/2, -z+1/2'
'-x, -y, -z'
'x-1/2, -y-1/2, z-1/2'

loop_
_atom_site_type_symbol
_atom_site_label
_atom_site_fract_x
_atom_site_fract_y
_atom_site_fract_z
_atom_site_U_iso_or_equiv
_atom_site_adp_type
_atom_site_calc_flag
_atom_site_refinement_flags_adp
_atom_site_refinement_flags_posn
_atom_site_occupancy
C C1 0.3211(3) 0.5450(7) 0.4361(3) 0.0219(13) Uani d . . 1
C C2 0.3864(4) 0.5478(6) 0.3888(3) 0.0191(12) Uani d . . 1
C C3 0.4665(4) 0.6710(7) 0.4117(3) 0.0239(13) Uani d . . 1
H H3 0.5129 0.6846 0.3801 0.029 Uiso calc U R 1
C C4 0.4784(4) 0.7710(7) 0.4783(3) 0.0248(13) Uani d . . 1
H H4 0.5325 0.8498 0.4905 0.03 Uiso calc U R 1
C C5 0.4113(4) 0.7579(7) 0.5286(3) 0.0233(13) Uani d . . 1
C C6 0.3323(4) 0.6474(7) 0.5037(3) 0.0210(13) Uani d . . 1
C C7 0.2802(4) 0.5603(7) 0.5532(3) 0.0221(13) Uani d . . 1
C C8 0.3026(4) 0.5810(7) 0.6305(3) 0.0245(13) Uani d . . 1
C C9 0.3707(4) 0.7266(8) 0.6554(3) 0.0308(14) Uani d . . 1
H H9 0.3786 0.767 0.7059 0.037 Uiso calc U R 1
C C10 0.4242(4) 0.8079(7) 0.6081(3) 0.0274(14) Uani d . . 1
H H10 0.4705 0.8983 0.6273 0.033 Uiso calc U R 1
C C11 0.2696(4) 0.4318(8) 0.6717(3) 0.0286(14) Uani d . . 1
H H11 0.2734 0.4447 0.7242 0.034 Uiso calc U R 1
C C12 0.2331(4) 0.2722(8) 0.6380(3) 0.0325(14) Uani d . . 1
H H12 0.2152 0.1766 0.6681 0.039 Uiso calc U R 1
C C13 0.2213(4) 0.2457(7) 0.5580(3) 0.0253(13) Uani d . . 1
C C14 0.2383(3) 0.3984(7) 0.5178(3) 0.0215(13) Uani d . . 1
C C15 0.2629(4) 0.3884(7) 0.4453(3) 0.0221(13) Uani d . . 1
C C16 0.2685(3) 0.2259(7) 0.4080(3) 0.0200(12) Uani d . . 1
C C17 0.2374(3) 0.0691(7) 0.4442(3) 0.0245(13) Uani d . . 1
H H17 0.2315 -0.0444 0.4184 0.029 Uiso calc U R 1
C C18 0.2153(4) 0.0771(8) 0.5159(3) 0.0280(14) Uani d . . 1
H H18 0.1958 -0.0314 0.5377 0.034 Uiso calc U R 1
C C19 0.3183(3) 0.2383(7) 0.3437(3) 0.0212(12) Uani d . . 1
C C20 0.3719(4) 0.3991(7) 0.3319(3) 0.0212(12) Uani d . . 1
C C21 0.4140(3) 0.4071(7) 0.2647(3) 0.0240(13) Uani d . . 1
C C22 0.4564(3) 0.5693(7) 0.2418(3) 0.0241(13) Uani d . . 1
H H22 0.4536 0.6781 0.2699 0.029 Uiso calc U R 1
C C23 0.5015(4) 0.5742(7) 0.1800(3) 0.0246(13) Uani d . . 1
C C24 0.5324(4) 0.8094(8) 0.0667(3) 0.0422(17) Uani d . . 1
H H24A 0.5535 0.7048 0.0401 0.063 Uiso calc U R 1
H H24B 0.5633 0.9209 0.0528 0.063 Uiso calc U R 1
H H24C 0.4623 0.8221 0.0533 0.063 Uiso calc U R 1
C C25 0.4985(4) 0.4161(8) 0.1348(3) 0.0271(14) Uani d . . 1
H H25 0.5286 0.4174 0.0921 0.033 Uiso calc U R 1
C C26 0.4525(4) 0.2608(8) 0.1521(3) 0.0317(14) Uani d . . 1
H H26 0.4499 0.1572 0.1203 0.038 Uiso calc U R 1
C C27 0.4087(3) 0.2521(7) 0.2162(3) 0.0237(13) Uani d . . 1
C C28 0.3628(4) 0.0908(7) 0.2345(3) 0.0256(13) Uani d . . 1
H H28 0.363 -0.015 0.2043 0.031 Uiso calc U R 1
C C29 0.3183(4) 0.0854(7) 0.2947(3) 0.0242(13) Uani d . . 1
H H29 0.2862 -0.0234 0.3046 0.029 Uiso calc U R 1
S S1 0.56541(11) 0.7737(2) 0.16504(8) 0.0396(5) Uani d . . 1

loop_
_atom_site_aniso_label
_atom_site_aniso_U_11
_atom_site_aniso_U_22
_atom_site_aniso_U_33
_atom_site_aniso_U_12
_atom_site_aniso_U_13
_atom_site_aniso_U_23
C1 0.013(3) 0.029(3) 0.019(3) 0.001(3) -0.006(2) 0.003(3)
C2 0.022(3) 0.014(3) 0.019(3) 0.006(2) -0.002(2) 0.008(2)
C3 0.025(3) 0.024(3) 0.021(3) 0.001(3) 0.000(2) 0.006(3)
C4 0.026(3) 0.023(3) 0.024(3) -0.001(3) -0.001(2) 0.004(3)
C5 0.022(3) 0.023(3) 0.021(3) 0.006(3) -0.004(2) 0.001(3)
C6 0.020(3) 0.022(3) 0.018(3) 0.007(3) -0.004(2) 0.002(3)
C7 0.020(3) 0.026(3) 0.018(3) 0.004(3) -0.003(2) 0.000(3)
C8 0.017(3) 0.038(4) 0.017(3) 0.005(3) 0.000(2) 0.003(3)
C9 0.024(3) 0.045(4) 0.019(3) 0.002(3) -0.008(3) 0.001(3)
C10 0.024(3) 0.031(3) 0.022(3) 0.006(3) -0.010(3) -0.003(3)
C11 0.031(3) 0.043(4) 0.010(3) 0.006(3) 0.002(2) -0.004(3)
C12 0.033(3) 0.042(4) 0.023(3) 0.005(3) 0.005(3) 0.009(3)
C13 0.022(3) 0.030(3) 0.022(3) -0.002(3) -0.001(2) 0.003(3)
C14 0.015(3) 0.023(3) 0.025(3) 0.004(3) -0.001(2) 0.004(3)
C15 0.018(3) 0.030(4) 0.016(3) 0.004(3) -0.003(2) 0.007(3)
C16 0.013(3) 0.027(3) 0.017(3) -0.003(2) -0.008(2) -0.001(3)
C17 0.017(3) 0.025(3) 0.027(3) -0.004(3) -0.008(3) -0.002(3)
C18 0.020(3) 0.031(4) 0.029(4) -0.002(3) -0.005(3) 0.010(3)
C19 0.014(3) 0.023(3) 0.022(3) 0.001(2) -0.008(2) 0.004(3)
C20 0.019(3) 0.026(3) 0.017(3) 0.003(3) 0.000(2) 0.002(3)
C21 0.016(3) 0.027(3) 0.025(3) 0.005(3) -0.007(2) -0.002(3)
C22 0.022(3) 0.024(3) 0.022(3) 0.004(3) -0.006(3) 0.004(3)
C23 0.019(3) 0.034(4) 0.020(3) 0.005(3) 0.002(2) 0.009(3)
C24 0.039(4) 0.056(4) 0.028(4) 0.003(3) -0.004(3) 0.006(3)
C25 0.022(3) 0.045(4) 0.012(3) 0.011(3) -0.005(2) 0.004(3)
C26 0.028(3) 0.038(4) 0.025(3) 0.007(3) -0.007(3) -0.002(3)
C27 0.019(3) 0.034(4) 0.017(3) 0.004(3) 0.000(2) 0.009(3)
C28 0.024(3) 0.033(4) 0.017(3) 0.007(3) -0.003(3) -0.006(3)
C29 0.020(3) 0.024(3) 0.024(3) -0.002(3) -0.008(3) -0.001(3)
S1 0.0350(10) 0.0520(11) 0.0306(9) -0.0072(8) 0.0026(7) 0.0099(8)

loop_
_atom_type_symbol
_atom_type_description
_atom_type_scat_dispersion_real
_atom_type_scat_dispersion_imag
_atom_type_scat_source
C C 0.0033 0.0016 'International Tables Vol C Tables 4.2.6.8 and 6.1.1.4'
H H 0.0000 0.0000 'International Tables Vol C Tables 4.2.6.8 and 6.1.1.4'
S S 0.1246 0.1234 'International Tables Vol C Tables 4.2.6.8 and 6.1.1.4'

loop_
_geom_angle_atom_site_label_1
_geom_angle_atom_site_label_2
_geom_angle_atom_site_label_3
_geom_angle
C2 C1 C6 123.4(5)
C2 C1 C15 123.2(5)
C6 C1 C15 107.3(4)
C1 C2 C3 114.1(4)
C1 C2 C20 113.6(4)
C3 C2 C20 131.1(5)
C4 C3 C2 122.7(5)
C3 C4 C5 121.8(5)
C6 C5 C4 114.6(4)
C6 C5 C10 114.6(4)
C4 C5 C10 129.2(5)
C5 C6 C7 122.5(5)
C5 C6 C1 123.2(5)
C7 C6 C1 108.8(5)
C8 C7 C6 123.0(5)
C8 C7 C14 123.1(5)
C6 C7 C14 108.1(4)
C7 C8 C11 113.9(5)
C7 C8 C9 114.3(5)
C11 C8 C9 130.5(5)
C10 C9 C8 121.9(5)
C9 C10 C5 121.4(5)
C12 C11 C8 122.6(5)
C11 C12 C13 121.9(5)
C14 C13 C12 115.1(5)
C14 C13 C18 114.1(5)
C12 C13 C18 129.2(5)
C13 C14 C15 122.9(5)
C13 C14 C7 122.1(5)
C15 C14 C7 108.0(4)
C16 C15 C14 123.0(5)
C16 C15 C1 123.1(5)
C14 C15 C1 107.8(5)
C15 C16 C17 114.6(4)
C15 C16 C19 114.6(4)
C17 C16 C19 130.2(5)
C18 C17 C16 122.4(5)
C17 C18 C13 121.9(5)
C29 C19 C20 119.3(4)
C29 C19 C16 120.0(5)
C20 C19 C16 120.6(4)
C19 C20 C21 117.7(4)
C19 C20 C2 120.4(4)
C21 C20 C2 121.9(4)
C22 C21 C27 117.3(5)
C22 C21 C20 122.4(5)
C27 C21 C20 120.2(5)
C23 C22 C21 122.4(5)
C22 C23 C25 118.6(5)
C22 C23 S1 118.0(4)
C25 C23 S1 123.3(4)
C26 C25 C23 120.7(5)
C25 C26 C27 121.3(5)
C26 C27 C28 121.2(5)
C26 C27 C21 119.3(5)
C28 C27 C21 119.4(4)
C29 C28 C27 120.9(5)
C28 C29 C19 122.1(5)
C23 S1 C24 103.2(3)

loop_
_geom_bond_atom_site_label_1
_geom_bond_atom_site_label_2
_geom_bond_distance
C1 C2 1.370(6)
C1 C6 1.423(7)
C1 C15 1.436(7)
C2 C3 1.447(7)
C2 C20 1.490(7)
C3 C4 1.397(7)
C4 C5 1.435(7)
C5 C6 1.385(7)
C5 C10 1.469(7)
C6 C7 1.411(7)
C7 C8 1.392(7)
C7 C14 1.425(7)
C8 C11 1.447(7)
C8 C9 1.451(7)
C9 C10 1.378(7)
C11 C12 1.376(7)
C12 C13 1.445(7)
C13 C14 1.381(7)
C13 C18 1.447(7)
C14 C15 1.423(7)
C15 C16 1.378(7)
C16 C17 1.430(6)
C16 C19 1.471(7)
C17 C18 1.394(7)
C19 C29 1.430(7)
C19 C20 1.436(7)
C20 C21 1.453(7)
C21 C22 1.425(7)
C21 C27 1.431(7)
C22 C23 1.387(7)
C23 C25 1.415(7)
C23 S1 1.764(5)
C24 S1 1.781(5)
C25 C26 1.373(7)
C26 C27 1.415(7)
C27 C28 1.415(7)
C28 C29 1.355(6)
